data_2225890
loop_
_publ_author_name
'Chan, Christopher'
'Yang, Xiaoping'
'Jones, Richard A.'
'Holliday, Bradley J.'
'Stanley, Julie M.'

_publ_section_title
;
 {\m-6,6'-Dimethoxy-2,2'-[butane-1,4-diylbis(nitrilomethylidyne)]diphenolato-1:2\k^8^<i>O</i>^6^,<i>O</i>^1^,<i>O</i>^1'^,<i>O</i>^6'^:<i>O</i>^1^,<i>N</i>,<i>N</i>',<i>O</i>^1'^}tris(nitrato-1\k^2^<i>O</i>,<i>O</i>')copper(II)gadolinium(III)
;
_journal_coeditor_code HY2285
_journal_issue 5
_journal_name_full 'Acta Crystallographica Section E'
_journal_page_first m576
_journal_page_last m577
_journal_paper_doi 10.1107/S1600536810014716
_journal_volume 66
_journal_year 2010
_chemical_formula_iupac '[Cu Gd (C20 H22 N2 O4) (N O3)3]'
_chemical_formula_moiety 'C20 H22 Cu Gd N5 O13'
_chemical_formula_sum 'C20 H22 Cu Gd N5 O13'
_chemical_formula_weight 761.22
_chemical_name_systematic
;
{\m-6,6'-Dimethoxy-2,2'-[butane-1,4-diylbis(nitrilomethylidyne)]diphenolato-
1:2\k^8^<i>O</i>^6^,<i>O</i>^1^,<i>O</i>^1'^,<i>O</i>^6'^:
<i>O</i>^1^,<i>N</i>,<i>N</i>',<i>O</i>^1'^}tris(nitrato-
1\k^2^<i>O</i>,<i>O</i>')copper(II)gadolinium(III)
;
_space_group_IT_number 14
_symmetry_cell_setting monoclinic
_symmetry_space_group_name_Hall '-P 2yn'
_symmetry_space_group_name_H-M 'P 1 21/n 1'
_atom_sites_solution_hydrogens geom
_atom_sites_solution_primary direct
_atom_sites_solution_secondary difmap
_audit_creation_method SHELXL97
_cell_angle_alpha 90.00
_cell_angle_beta 100.58(3)
_cell_angle_gamma 90.00
_cell_formula_units_Z 4
_cell_length_a 11.795(2)
_cell_length_b 14.730(3)
_cell_length_c 14.892(3)
_cell_measurement_reflns_used 8776
_cell_measurement_temperature 223(2)
_cell_measurement_theta_max 31.88
_cell_measurement_theta_min 1.76
_cell_volume 2543.4(9)
_computing_cell_refinement 'CrystalClear (Rigaku/MSC, 2002)'
_computing_data_collection 'CrystalClear (Rigaku/MSC, 2002)'
_computing_data_reduction 'CrystalClear (Rigaku/MSC, 2002)'
_computing_molecular_graphics 'SHELXTL (Sheldrick, 2008)'
_computing_publication_material 'SHELXTL (Sheldrick, 2008)'
_computing_structure_refinement 'SHELXTL (Sheldrick, 2008)'
_computing_structure_solution 'SHELXTL (Sheldrick, 2008)'
_diffrn_ambient_temperature 223(2)
_diffrn_detector_area_resol_mean 13.6612
_diffrn_measured_fraction_theta_full 0.995
_diffrn_measured_fraction_theta_max 0.995
_diffrn_measurement_device_type 'Rigaku MiniFlexII CCD'
_diffrn_measurement_method 'thin-slice \w'
_diffrn_radiation_monochromator graphite
_diffrn_radiation_source 'fine-focus sealed tube'
_diffrn_radiation_type MoK\a
_diffrn_radiation_wavelength 0.71073
_diffrn_reflns_av_R_equivalents 0.0315
_diffrn_reflns_av_sigmaI/netI 0.0312
_diffrn_reflns_limit_h_max 14
_diffrn_reflns_limit_h_min -14
_diffrn_reflns_limit_k_max 17
_diffrn_reflns_limit_k_min -17
_diffrn_reflns_limit_l_max 16
_diffrn_reflns_limit_l_min -17
_diffrn_reflns_number 14367
_diffrn_reflns_theta_full 25.00
_diffrn_reflns_theta_max 25.00
_diffrn_reflns_theta_min 2.03
_diffrn_standards_number 0
_exptl_absorpt_coefficient_mu 3.498
_exptl_absorpt_correction_T_max 1.0000
_exptl_absorpt_correction_T_min 0.5984
_exptl_absorpt_correction_type multi-scan
_exptl_absorpt_process_details '(CrystalClear; Rigaku/MSC, 2002)'
_exptl_crystal_colour blue
_exptl_crystal_density_diffrn 1.988
_exptl_crystal_density_method 'not measured'
_exptl_crystal_description prism
_exptl_crystal_F_000 1496
_exptl_crystal_size_max 0.56
_exptl_crystal_size_mid 0.13
_exptl_crystal_size_min 0.13
_refine_diff_density_max 2.692
_refine_diff_density_min -1.349
_refine_ls_extinction_coef 0.0022(4)
_refine_ls_extinction_method 'SHELXTL (Sheldrick, 2008)'
_refine_ls_goodness_of_fit_ref 1.204
_refine_ls_hydrogen_treatment constr
_refine_ls_matrix_type full
_refine_ls_number_parameters 362
_refine_ls_number_reflns 4460
_refine_ls_number_restraints 6
_refine_ls_restrained_S_all 1.239
_refine_ls_R_factor_all 0.0404
_refine_ls_R_factor_gt 0.0331
_refine_ls_shift/su_max 0.001
_refine_ls_shift/su_mean 0.000
_refine_ls_structure_factor_coef Fsqd
_refine_ls_weighting_details 'w=1/[\s^2^(Fo^2^)+(0.0793P)^2^+1.3271P] where P=(Fo^2^+2Fc^2^)/3'
_refine_ls_weighting_scheme calc
_refine_ls_wR_factor_gt 0.0945
_refine_ls_wR_factor_ref 0.1282
_reflns_number_gt 4090
_reflns_number_total 4460
_reflns_threshold_expression I>2\s(I)
_cod_data_source_file hy2285.cif
_cod_data_source_block I
_cod_depositor_comments
;
The following automatic conversions were performed:
'_symmetry_cell_setting' value 'Monoclinic' changed to 'monoclinic'
according to '/home/saulius/struct/CIF-dictionaries/cif_core.dic'
dictionary named 'cif_core.dic' version 2.4.1 from 2010-06-29.

Automatic conversion script
Id: cif_fix_enum 1527 2010-12-29 10:47:43Z saulius 
;
_cod_original_sg_symbol_H-M 'P 21/n'
_cod_database_code 2225890
_cod_database_fobs_code 2225890

loop_
_symmetry_equiv_pos_as_xyz
'x, y, z'
'-x+1/2, y+1/2, -z+1/2'
'-x, -y, -z'
'x-1/2, -y-1/2, z-1/2'

loop_
_atom_site_type_symbol
_atom_site_label
_atom_site_fract_x
_atom_site_fract_y
_atom_site_fract_z
_atom_site_U_iso_or_equiv
_atom_site_adp_type
_atom_site_calc_flag
_atom_site_refinement_flags
_atom_site_occupancy
_atom_site_disorder_assembly
_atom_site_disorder_group
Gd Gd1 0.261236(19) 0.750997(12) 0.066103(16) 0.02180(16) Uani d . 1 . .
Cu Cu1 0.54871(5) 0.76924(4) 0.03441(4) 0.02328(19) Uani d . 1 . .
N N1 0.6472(3) 0.6645(3) 0.0102(3) 0.0281(9) Uani d . 1 . .
N N2 0.6638(3) 0.8666(3) 0.0545(3) 0.0251(8) Uani d . 1 . .
O O1 0.2007(3) 0.6647(3) -0.0860(2) 0.0345(8) Uani d . 1 . .
O O2 0.4094(3) 0.6988(2) -0.0053(2) 0.0305(7) Uani d . 1 . .
O O3 0.4328(3) 0.8431(2) 0.0767(2) 0.0275(7) Uani d . 1 . .
O O4 0.2582(3) 0.9074(2) 0.1417(2) 0.0337(8) Uani d . 1 . .
C C1 0.0855(5) 0.6569(5) -0.1376(5) 0.0605(18) Uani d . 1 . .
H H1A 0.0850 0.6743 -0.2005 0.091 Uiso calc R 1 . .
H H1B 0.0345 0.6967 -0.1116 0.091 Uiso calc R 1 . .
H H1C 0.0593 0.5947 -0.1356 0.091 Uiso calc R 1 . .
C C2 0.2860(4) 0.6140(3) -0.1153(3) 0.0294(10) Uani d . 1 . .
C C3 0.2659(5) 0.5475(3) -0.1817(3) 0.0345(11) Uani d . 1 . .
H H3A 0.1904 0.5355 -0.2124 0.041 Uiso calc R 1 . .
C C4 0.3593(5) 0.4980(4) -0.2032(4) 0.0406(13) Uani d . 1 . .
H H4A 0.3463 0.4524 -0.2482 0.049 Uiso calc R 1 . .
C C5 0.4697(5) 0.5162(4) -0.1584(4) 0.0386(12) Uani d . 1 . .
H H5A 0.5316 0.4820 -0.1721 0.046 Uiso calc R 1 . .
C C6 0.4913(4) 0.5862(3) -0.0915(3) 0.0306(10) Uani d . 1 . .
C C7 0.3977(4) 0.6343(3) -0.0690(3) 0.0277(10) Uani d . 1 . .
C C8 0.6085(4) 0.5997(3) -0.0437(3) 0.0326(11) Uani d . 1 . .
H H8A 0.6625 0.5556 -0.0536 0.039 Uiso calc R 1 . .
C C9 0.7715(4) 0.6524(4) 0.0540(4) 0.0402(14) Uani d . 1 . .
H H9A 0.8203 0.6674 0.0095 0.048 Uiso calc R 1 . .
H H9B 0.7850 0.5886 0.0713 0.048 Uiso calc R 1 . .
C C10 0.8059(5) 0.7113(5) 0.1378(4) 0.0426(13) Uani d . 1 . .
H H10A 0.8640 0.6792 0.1820 0.051 Uiso calc R 1 . .
H H10B 0.7383 0.7215 0.1662 0.051 Uiso calc R 1 . .
C C11 0.8552(4) 0.8039(4) 0.1151(4) 0.0433(14) Uani d . 1 . .
H H11A 0.8623 0.8434 0.1688 0.052 Uiso calc R 1 . .
H H11B 0.9327 0.7948 0.1016 0.052 Uiso calc R 1 . .
C C12 0.7812(5) 0.8503(4) 0.0350(4) 0.0338(12) Uani d . 1 . .
H H12A 0.8164 0.9083 0.0230 0.041 Uiso calc R 1 . .
H H12B 0.7760 0.8123 -0.0196 0.041 Uiso calc R 1 . .
C C13 0.6435(4) 0.9476(3) 0.0807(3) 0.0263(10) Uani d . 1 . .
H H13A 0.7029 0.9901 0.0806 0.032 Uiso calc R 1 . .
C C14 0.5420(4) 0.9812(3) 0.1102(3) 0.0238(9) Uani d . 1 . .
C C15 0.5441(4) 1.0721(3) 0.1420(3) 0.0286(10) Uani d . 1 . .
H H15A 0.6097 1.1082 0.1417 0.034 Uiso calc R 1 . .
C C16 0.4500(4) 1.1079(4) 0.1733(3) 0.0349(11) Uani d . 1 . .
H H16A 0.4512 1.1684 0.1937 0.042 Uiso calc R 1 . .
C C17 0.3544(4) 1.0541(3) 0.1745(3) 0.0307(10) Uani d . 1 . .
H H17A 0.2913 1.0779 0.1972 0.037 Uiso calc R 1 . .
C C18 0.3500(4) 0.9666(3) 0.1433(3) 0.0261(9) Uani d . 1 . .
C C19 0.4434(4) 0.9281(3) 0.1088(3) 0.0219(9) Uani d . 1 . .
C C20 0.1675(5) 0.9375(5) 0.1878(5) 0.0593(18) Uani d . 1 . .
H H20A 0.2008 0.9574 0.2491 0.089 Uiso calc R 1 . .
H H20B 0.1146 0.8877 0.1912 0.089 Uiso calc R 1 . .
H H20C 0.1262 0.9875 0.1542 0.089 Uiso calc R 1 . .
N N3 0.3210(8) 0.7319(5) 0.2617(4) 0.085(3) Uani d . 1 . .
O O5 0.3967(6) 0.7260(5) 0.2116(4) 0.0811(19) Uani d . 1 . .
O O6 0.2209(7) 0.7391(3) 0.2219(4) 0.0643(17) Uani d . 1 . .
O O7 0.3486(8) 0.7274(6) 0.3444(5) 0.135(3) Uani d U 1 . .
N N4 0.1158(4) 0.8781(3) -0.0484(3) 0.0408(11) Uani d . 1 . .
O O8 0.2183(3) 0.8626(3) -0.0595(2) 0.0370(9) Uani d . 1 . .
O O9 0.0797(3) 0.8273(3) 0.0094(3) 0.0380(8) Uani d . 1 . .
O O10 0.0586(5) 0.9393(4) -0.0899(4) 0.0827(17) Uani d . 1 . .
N N5 0.1497(4) 0.5795(3) 0.0913(3) 0.0397(10) Uani d . 1 . .
O O11 0.2586(3) 0.5895(3) 0.0994(3) 0.0396(9) Uani d . 1 . .
O O12 0.0899(3) 0.6504(3) 0.0719(3) 0.0421(9) Uani d . 1 . .
O O13 0.1069(5) 0.5050(3) 0.1020(3) 0.0727(15) Uani d . 1 . .

loop_
_atom_site_aniso_label
_atom_site_aniso_U_11
_atom_site_aniso_U_22
_atom_site_aniso_U_33
_atom_site_aniso_U_12
_atom_site_aniso_U_13
_atom_site_aniso_U_23
Gd1 0.0171(2) 0.0226(2) 0.0268(2) -0.00134(7) 0.00685(14) -0.00039(7)
Cu1 0.0182(3) 0.0237(3) 0.0291(3) -0.0009(2) 0.0074(2) -0.0030(2)
N1 0.0213(19) 0.023(2) 0.042(2) 0.0040(16) 0.0126(17) 0.0029(18)
N2 0.0184(18) 0.028(2) 0.031(2) -0.0008(16) 0.0101(15) -0.0004(17)
O1 0.0271(18) 0.037(2) 0.0385(18) -0.0008(16) 0.0028(15) -0.0079(17)
O2 0.0229(16) 0.0314(18) 0.0381(18) -0.0031(14) 0.0085(14) -0.0118(15)
O3 0.0225(16) 0.0221(16) 0.0408(18) -0.0048(13) 0.0132(14) -0.0067(14)
O4 0.0230(16) 0.0337(19) 0.049(2) -0.0025(15) 0.0196(15) -0.0092(16)
C1 0.029(3) 0.078(5) 0.067(4) -0.001(3) -0.010(3) -0.026(4)
C2 0.027(2) 0.030(3) 0.031(2) 0.000(2) 0.0073(19) 0.001(2)
C3 0.040(3) 0.033(3) 0.028(2) -0.008(2) 0.002(2) -0.005(2)
C4 0.053(3) 0.037(3) 0.035(3) -0.001(3) 0.016(2) -0.009(2)
C5 0.049(3) 0.029(3) 0.043(3) -0.002(2) 0.022(2) -0.005(2)
C6 0.035(3) 0.024(2) 0.035(3) -0.003(2) 0.014(2) -0.002(2)
C7 0.035(3) 0.022(2) 0.028(2) -0.0046(19) 0.0119(19) -0.0014(19)
C8 0.031(2) 0.025(2) 0.046(3) 0.004(2) 0.017(2) -0.003(2)
C9 0.022(3) 0.033(3) 0.066(4) 0.006(2) 0.007(3) 0.007(3)
C10 0.026(3) 0.058(4) 0.043(3) 0.004(3) 0.004(2) 0.010(3)
C11 0.019(2) 0.057(4) 0.054(3) 0.000(2) 0.007(2) -0.013(3)
C12 0.028(3) 0.030(3) 0.050(3) -0.005(2) 0.024(2) -0.002(2)
C13 0.026(2) 0.027(2) 0.027(2) -0.0076(19) 0.0066(18) 0.0012(19)
C14 0.025(2) 0.024(2) 0.023(2) 0.0006(18) 0.0039(17) -0.0005(18)
C15 0.031(2) 0.025(2) 0.030(2) -0.002(2) 0.0064(19) -0.005(2)
C16 0.034(3) 0.029(3) 0.041(3) 0.002(2) 0.004(2) -0.008(2)
C17 0.026(2) 0.031(2) 0.038(2) 0.004(2) 0.0113(19) -0.006(2)
C18 0.026(2) 0.026(2) 0.028(2) -0.0019(18) 0.0096(18) -0.0008(19)
C19 0.021(2) 0.022(2) 0.023(2) 0.0007(18) 0.0052(16) -0.0005(18)
C20 0.041(3) 0.065(4) 0.083(5) -0.008(3) 0.041(3) -0.030(4)
N3 0.108(7) 0.111(5) 0.032(3) -0.088(5) -0.002(4) 0.011(3)
O5 0.068(4) 0.113(4) 0.052(3) -0.045(4) -0.015(3) 0.027(3)
O6 0.099(5) 0.056(3) 0.047(3) -0.031(3) 0.037(3) -0.004(2)
O7 0.149(6) 0.203(7) 0.047(3) -0.114(5) 0.000(4) 0.020(4)
N4 0.038(2) 0.036(3) 0.048(3) 0.001(2) 0.008(2) 0.006(2)
O8 0.0287(18) 0.035(2) 0.049(2) -0.0025(16) 0.0136(16) 0.0100(17)
O9 0.0300(18) 0.041(2) 0.044(2) -0.0057(16) 0.0112(16) 0.0052(17)
O10 0.081(4) 0.066(3) 0.102(4) 0.030(3) 0.019(3) 0.048(3)
N5 0.044(3) 0.034(2) 0.040(2) -0.016(2) 0.006(2) -0.001(2)
O11 0.037(2) 0.0297(19) 0.053(2) 0.0049(16) 0.0118(17) 0.0050(18)
O12 0.0273(19) 0.042(2) 0.057(2) -0.0071(17) 0.0080(17) 0.0070(19)
O13 0.099(4) 0.041(3) 0.078(3) -0.028(3) 0.014(3) 0.007(2)

loop_
_atom_type_symbol
_atom_type_description
_atom_type_scat_dispersion_real
_atom_type_scat_dispersion_imag
_atom_type_scat_source
C C 0.0033 0.0016 'International Tables Vol C Tables 4.2.6.8 and 6.1.1.4'
H H 0.0000 0.0000 'International Tables Vol C Tables 4.2.6.8 and 6.1.1.4'
N N 0.0061 0.0033 'International Tables Vol C Tables 4.2.6.8 and 6.1.1.4'
O O 0.0106 0.0060 'International Tables Vol C Tables 4.2.6.8 and 6.1.1.4'
Cu Cu 0.3201 1.2651 'International Tables Vol C Tables 4.2.6.8 and 6.1.1.4'
Gd Gd -0.1653 3.9035 'International Tables Vol C Tables 4.2.6.8 and 6.1.1.4'

loop_
_geom_angle_atom_site_label_1
_geom_angle_atom_site_label_2
_geom_angle_atom_site_label_3
_geom_angle_site_symmetry_1
_geom_angle_site_symmetry_3
_geom_angle
_geom_angle_publ_flag
O2 Gd1 O3 . . 61.77(11) ?
O2 Gd1 O9 . . 132.81(12) ?
O3 Gd1 O9 . . 115.90(12) ?
O2 Gd1 O11 . . 79.02(12) ?
O3 Gd1 O11 . . 125.29(12) ?
O9 Gd1 O11 . . 118.72(12) ?
O2 Gd1 O6 . . 134.1(2) ?
O3 Gd1 O6 . . 106.44(17) ?
O9 Gd1 O6 . . 92.9(2) ?
O11 Gd1 O6 . . 74.10(14) ?
O2 Gd1 O8 . . 86.60(12) ?
O3 Gd1 O8 . . 74.26(12) ?
O9 Gd1 O8 . . 51.97(12) ?
O11 Gd1 O8 . . 142.79(13) ?
O6 Gd1 O8 . . 135.51(17) ?
O2 Gd1 O5 . . 86.1(2) ?
O3 Gd1 O5 . . 68.18(15) ?
O9 Gd1 O5 . . 139.5(2) ?
O11 Gd1 O5 . . 72.88(18) ?
O6 Gd1 O5 . . 50.8(2) ?
O8 Gd1 O5 . . 140.55(16) ?
O2 Gd1 O12 . . 119.60(12) ?
O3 Gd1 O12 . . 174.12(12) ?
O9 Gd1 O12 . . 67.83(12) ?
O11 Gd1 O12 . . 51.51(13) ?
O6 Gd1 O12 . . 68.33(17) ?
O8 Gd1 O12 . . 111.26(12) ?
O5 Gd1 O12 . . 105.99(16) ?
O2 Gd1 O4 . . 124.51(11) ?
O3 Gd1 O4 . . 63.05(10) ?
O9 Gd1 O4 . . 69.79(12) ?
O11 Gd1 O4 . . 141.89(12) ?
O6 Gd1 O4 . . 68.24(13) ?
O8 Gd1 O4 . . 73.61(12) ?
O5 Gd1 O4 . . 78.95(19) ?
O12 Gd1 O4 . . 115.88(12) ?
O2 Gd1 O1 . . 63.16(11) ?
O3 Gd1 O1 . . 115.29(11) ?
O9 Gd1 O1 . . 80.71(12) ?
O11 Gd1 O1 . . 71.65(13) ?
O6 Gd1 O1 . . 136.28(15) ?
O8 Gd1 O1 . . 71.23(12) ?
O5 Gd1 O1 . . 136.5(2) ?
O12 Gd1 O1 . . 69.26(13) ?
O4 Gd1 O1 . . 143.41(12) ?
O3 Cu1 O2 . . 77.94(13) ?
O3 Cu1 N2 . . 92.82(14) ?
O2 Cu1 N2 . . 164.02(16) ?
O3 Cu1 N1 . . 163.09(15) ?
O2 Cu1 N1 . . 91.16(15) ?
N2 Cu1 N1 . . 100.54(16) ?
O3 Cu1 Gd1 . . 41.03(9) ?
O2 Cu1 Gd1 . . 38.50(9) ?
N2 Cu1 Gd1 . . 133.86(11) ?
N1 Cu1 Gd1 . . 124.78(11) ?
C8 N1 C9 . . 113.1(4) ?
C8 N1 Cu1 . . 122.5(3) ?
C9 N1 Cu1 . . 124.4(3) ?
C13 N2 C12 . . 116.1(4) ?
C13 N2 Cu1 . . 124.1(3) ?
C12 N2 Cu1 . . 119.7(3) ?
C2 O1 C1 . . 117.3(4) ?
C2 O1 Gd1 . . 116.2(3) ?
C1 O1 Gd1 . . 126.2(3) ?
C7 O2 Cu1 . . 124.7(3) ?
C7 O2 Gd1 . . 124.8(3) ?
Cu1 O2 Gd1 . . 110.36(14) ?
C19 O3 Cu1 . . 128.0(3) ?
C19 O3 Gd1 . . 124.8(3) ?
Cu1 O3 Gd1 . . 107.17(14) ?
C18 O4 C20 . . 116.3(4) ?
C18 O4 Gd1 . . 119.9(3) ?
C20 O4 Gd1 . . 123.7(3) ?
O1 C1 H1A . . 109.5 ?
O1 C1 H1B . . 109.5 ?
H1A C1 H1B . . 109.5 ?
O1 C1 H1C . . 109.5 ?
H1A C1 H1C . . 109.5 ?
H1B C1 H1C . . 109.5 ?
C3 C2 O1 . . 124.7(4) ?
C3 C2 C7 . . 121.7(4) ?
O1 C2 C7 . . 113.6(4) ?
C2 C3 C4 . . 119.5(5) ?
C2 C3 H3A . . 120.2 ?
C4 C3 H3A . . 120.2 ?
C5 C4 C3 . . 119.9(5) ?
C5 C4 H4A . . 120.0 ?
C3 C4 H4A . . 120.0 ?
C4 C5 C6 . . 120.8(5) ?
C4 C5 H5A . . 119.6 ?
C6 C5 H5A . . 119.6 ?
C7 C6 C5 . . 119.0(5) ?
C7 C6 C8 . . 122.4(4) ?
C5 C6 C8 . . 118.4(5) ?
O2 C7 C2 . . 117.9(4) ?
O2 C7 C6 . . 123.2(4) ?
C2 C7 C6 . . 119.0(4) ?
N1 C8 C6 . . 127.7(4) ?
N1 C8 H8A . . 116.2 ?
C6 C8 H8A . . 116.2 ?
N1 C9 C10 . . 112.6(5) ?
N1 C9 H9A . . 109.1 ?
C10 C9 H9A . . 109.1 ?
N1 C9 H9B . . 109.1 ?
C10 C9 H9B . . 109.1 ?
H9A C9 H9B . . 107.8 ?
C9 C10 C11 . . 112.4(5) ?
C9 C10 H10A . . 109.1 ?
C11 C10 H10A . . 109.1 ?
C9 C10 H10B . . 109.1 ?
C11 C10 H10B . . 109.1 ?
H10A C10 H10B . . 107.9 ?
C12 C11 C10 . . 112.8(4) ?
C12 C11 H11A . . 109.0 ?
C10 C11 H11A . . 109.0 ?
C12 C11 H11B . . 109.0 ?
C10 C11 H11B . . 109.0 ?
H11A C11 H11B . . 107.8 ?
N2 C12 C11 . . 110.1(4) ?
N2 C12 H12A . . 109.6 ?
C11 C12 H12A . . 109.6 ?
N2 C12 H12B . . 109.6 ?
C11 C12 H12B . . 109.6 ?
H12A C12 H12B . . 108.2 ?
N2 C13 C14 . . 128.4(4) ?
N2 C13 H13A . . 115.8 ?
C14 C13 H13A . . 115.8 ?
C19 C14 C15 . . 119.7(4) ?
C19 C14 C13 . . 122.7(4) ?
C15 C14 C13 . . 117.6(4) ?
C16 C15 C14 . . 120.5(5) ?
C16 C15 H15A . . 119.8 ?
C14 C15 H15A . . 119.8 ?
C17 C16 C15 . . 119.4(5) ?
C17 C16 H16A . . 120.3 ?
C15 C16 H16A . . 120.3 ?
C18 C17 C16 . . 121.1(4) ?
C18 C17 H17A . . 119.4 ?
C16 C17 H17A . . 119.4 ?
C17 C18 O4 . . 125.4(4) ?
C17 C18 C19 . . 121.2(4) ?
O4 C18 C19 . . 113.5(4) ?
O3 C19 C14 . . 123.5(4) ?
O3 C19 C18 . . 118.5(4) ?
C14 C19 C18 . . 118.1(4) ?
O4 C20 H20A . . 109.5 ?
O4 C20 H20B . . 109.5 ?
H20A C20 H20B . . 109.5 ?
O4 C20 H20C . . 109.5 ?
H20A C20 H20C . . 109.5 ?
H20B C20 H20C . . 109.5 ?
O7 N3 O6 . . 123.3(10) ?
O7 N3 O5 . . 120.4(10) ?
O6 N3 O5 . . 116.2(6) ?
N3 O5 Gd1 . . 95.4(5) ?
N3 O6 Gd1 . . 97.3(5) ?
O10 N4 O8 . . 121.1(5) ?
O10 N4 O9 . . 123.6(5) ?
O8 N4 O9 . . 115.3(4) ?
N4 O8 Gd1 . . 95.1(3) ?
N4 O9 Gd1 . . 97.2(3) ?
O13 N5 O12 . . 122.9(5) ?
O13 N5 O11 . . 121.3(5) ?
O12 N5 O11 . . 115.8(4) ?
N5 O11 Gd1 . . 98.3(3) ?
N5 O12 Gd1 . . 94.4(3) ?

loop_
_geom_bond_atom_site_label_1
_geom_bond_atom_site_label_2
_geom_bond_site_symmetry_2
_geom_bond_distance
_geom_bond_publ_flag
Gd1 O1 . 2.581(4) y
Gd1 O2 . 2.336(3) y
Gd1 O3 . 2.418(3) y
Gd1 O4 . 2.568(3) y
Gd1 O5 . 2.472(5) y
Gd1 O6 . 2.458(5) y
Gd1 O8 . 2.472(4) y
Gd1 O9 . 2.428(4) y
Gd1 O11 . 2.431(4) y
Gd1 O12 . 2.520(3) y
Cu1 O2 . 1.941(3) y
Cu1 O3 . 1.940(3) y
Cu1 N1 . 2.004(4) y
Cu1 N2 . 1.960(4) y
N1 C8 . 1.276(6) ?
N1 C9 . 1.502(6) ?
N2 C13 . 1.292(6) ?
N2 C12 . 1.486(6) ?
O1 C2 . 1.386(6) ?
O1 C1 . 1.437(6) ?
O2 C7 . 1.332(6) ?
O3 C19 . 1.338(5) ?
O4 C18 . 1.387(6) ?
O4 C20 . 1.443(6) ?
C1 H1A . 0.9700 ?
C1 H1B . 0.9700 ?
C1 H1C . 0.9700 ?
C2 C3 . 1.381(7) ?
C2 C7 . 1.403(7) ?
C3 C4 . 1.406(7) ?
C3 H3A . 0.9400 ?
C4 C5 . 1.377(8) ?
C4 H4A . 0.9400 ?
C5 C6 . 1.424(7) ?
C5 H5A . 0.9400 ?
C6 C7 . 1.404(7) ?
C6 C8 . 1.447(7) ?
C8 H8A . 0.9400 ?
C9 C10 . 1.512(9) ?
C9 H9A . 0.9800 ?
C9 H9B . 0.9800 ?
C10 C11 . 1.544(9) ?
C10 H10A . 0.9800 ?
C10 H10B . 0.9800 ?
C11 C12 . 1.507(8) ?
C11 H11A . 0.9800 ?
C11 H11B . 0.9800 ?
C12 H12A . 0.9800 ?
C12 H12B . 0.9800 ?
C13 C14 . 1.436(6) ?
C13 H13A . 0.9400 ?
C14 C19 . 1.398(6) ?
C14 C15 . 1.419(6) ?
C15 C16 . 1.385(7) ?
C15 H15A . 0.9400 ?
C16 C17 . 1.382(7) ?
C16 H16A . 0.9400 ?
C17 C18 . 1.367(7) ?
C17 H17A . 0.9400 ?
C18 C19 . 1.417(6) ?
C20 H20A . 0.9700 ?
C20 H20B . 0.9700 ?
C20 H20C . 0.9700 ?
N3 O7 . 1.218(9) ?
N3 O6 . 1.224(11) ?
N3 O5 . 1.266(11) ?
N4 O10 . 1.224(6) ?
N4 O8 . 1.270(6) ?
N4 O9 . 1.272(5) ?
N5 O13 . 1.230(6) ?
N5 O12 . 1.264(6) ?
N5 O11 . 1.277(6) ?

loop_
_geom_torsion_atom_site_label_1
_geom_torsion_atom_site_label_2
_geom_torsion_atom_site_label_3
_geom_torsion_atom_site_label_4
_geom_torsion_site_symmetry_1
_geom_torsion_site_symmetry_2
_geom_torsion_site_symmetry_3
_geom_torsion_site_symmetry_4
_geom_torsion
_geom_torsion_publ_flag
O2 Gd1 Cu1 O3 . . . . 159.0(2) ?
O9 Gd1 Cu1 O3 . . . . 59.78(19) ?
O11 Gd1 Cu1 O3 . . . . -149.68(18) ?
O6 Gd1 Cu1 O3 . . . . -73.1(2) ?
O8 Gd1 Cu1 O3 . . . . 67.60(18) ?
O5 Gd1 Cu1 O3 . . . . -81.8(2) ?
O12 Gd1 Cu1 O3 . . . . -168.9(2) ?
O4 Gd1 Cu1 O3 . . . . -5.48(18) ?
O1 Gd1 Cu1 O3 . . . . 138.55(18) ?
N4 Gd1 Cu1 O3 . . . . 62.47(19) ?
N3 Gd1 Cu1 O3 . . . . -76.2(2) ?
O3 Gd1 Cu1 O2 . . . . -159.0(2) ?
O9 Gd1 Cu1 O2 . . . . -99.2(2) ?
O11 Gd1 Cu1 O2 . . . . 51.3(2) ?
O6 Gd1 Cu1 O2 . . . . 127.9(2) ?
O8 Gd1 Cu1 O2 . . . . -91.38(19) ?
O5 Gd1 Cu1 O2 . . . . 119.2(2) ?
O12 Gd1 Cu1 O2 . . . . 32.1(2) ?
O4 Gd1 Cu1 O2 . . . . -164.46(19) ?
O1 Gd1 Cu1 O2 . . . . -20.43(19) ?
N4 Gd1 Cu1 O2 . . . . -96.5(2) ?
N3 Gd1 Cu1 O2 . . . . 124.9(2) ?
O2 Gd1 Cu1 N2 . . . . 159.0(2) ?
O3 Gd1 Cu1 N2 . . . . 0.0(2) ?
O9 Gd1 Cu1 N2 . . . . 59.8(2) ?
O11 Gd1 Cu1 N2 . . . . -149.64(19) ?
O6 Gd1 Cu1 N2 . . . . -73.1(2) ?
O8 Gd1 Cu1 N2 . . . . 67.64(18) ?
O5 Gd1 Cu1 N2 . . . . -81.7(2) ?
O12 Gd1 Cu1 N2 . . . . -168.8(2) ?
O4 Gd1 Cu1 N2 . . . . -5.44(18) ?
O1 Gd1 Cu1 N2 . . . . 138.59(18) ?
N4 Gd1 Cu1 N2 . . . . 62.51(19) ?
N3 Gd1 Cu1 N2 . . . . -76.1(2) ?
O2 Gd1 Cu1 N1 . . . . -33.5(2) ?
O3 Gd1 Cu1 N1 . . . . 167.5(2) ?
O9 Gd1 Cu1 N1 . . . . -132.7(2) ?
O11 Gd1 Cu1 N1 . . . . 17.83(18) ?
O6 Gd1 Cu1 N1 . . . . 94.39(19) ?
O8 Gd1 Cu1 N1 . . . . -124.89(17) ?
O5 Gd1 Cu1 N1 . . . . 85.7(2) ?
O12 Gd1 Cu1 N1 . . . . -1.4(2) ?
O4 Gd1 Cu1 N1 . . . . 162.03(17) ?
O1 Gd1 Cu1 N1 . . . . -53.95(17) ?
N4 Gd1 Cu1 N1 . . . . -130.02(18) ?
N3 Gd1 Cu1 N1 . . . . 91.3(2) ?
O3 Cu1 N1 C8 . . . . 70.4(7) ?
O2 Cu1 N1 C8 . . . . 21.1(4) ?
N2 Cu1 N1 C8 . . . . -147.9(4) ?
Gd1 Cu1 N1 C8 . . . . 41.2(4) ?
O3 Cu1 N1 C9 . . . . -108.1(6) ?
O2 Cu1 N1 C9 . . . . -157.4(4) ?
N2 Cu1 N1 C9 . . . . 33.6(4) ?
Gd1 Cu1 N1 C9 . . . . -137.3(4) ?
O3 Cu1 N2 C13 . . . . -4.2(4) ?
O2 Cu1 N2 C13 . . . . 49.9(7) ?
N1 Cu1 N2 C13 . . . . -173.7(4) ?
Gd1 Cu1 N2 C13 . . . . -4.2(5) ?
O3 Cu1 N2 C12 . . . . 178.8(4) ?
O2 Cu1 N2 C12 . . . . -127.2(5) ?
N1 Cu1 N2 C12 . . . . 9.2(4) ?
Gd1 Cu1 N2 C12 . . . . 178.8(3) ?
O2 Gd1 O1 C2 . . . . 16.4(3) ?
O3 Gd1 O1 C2 . . . . 50.7(3) ?
O9 Gd1 O1 C2 . . . . 165.1(3) ?
O11 Gd1 O1 C2 . . . . -70.4(3) ?
O6 Gd1 O1 C2 . . . . -110.5(4) ?
O8 Gd1 O1 C2 . . . . 112.2(3) ?
O5 Gd1 O1 C2 . . . . -33.6(4) ?
O12 Gd1 O1 C2 . . . . -125.2(3) ?
O4 Gd1 O1 C2 . . . . 128.9(3) ?
N4 Gd1 O1 C2 . . . . 138.9(3) ?
N3 Gd1 O1 C2 . . . . -73.1(5) ?
O2 Gd1 O1 C1 . . . . -170.3(5) ?
O3 Gd1 O1 C1 . . . . -135.9(5) ?
O9 Gd1 O1 C1 . . . . -21.6(5) ?
O11 Gd1 O1 C1 . . . . 103.0(5) ?
O6 Gd1 O1 C1 . . . . 62.8(6) ?
O8 Gd1 O1 C1 . . . . -74.5(5) ?
O5 Gd1 O1 C1 . . . . 139.7(5) ?
O12 Gd1 O1 C1 . . . . 48.1(5) ?
O4 Gd1 O1 C1 . . . . -57.8(5) ?
N4 Gd1 O1 C1 . . . . -47.8(5) ?
N3 Gd1 O1 C1 . . . . 100.3(6) ?
O3 Cu1 O2 C7 . . . . 161.6(4) ?
N2 Cu1 O2 C7 . . . . 105.9(6) ?
N1 Cu1 O2 C7 . . . . -31.4(4) ?
Gd1 Cu1 O2 C7 . . . . 175.6(5) ?
O3 Cu1 O2 Gd1 . . . . -13.93(15) ?
N2 Cu1 O2 Gd1 . . . . -69.7(6) ?
N1 Cu1 O2 Gd1 . . . . 153.03(17) ?
O3 Gd1 O2 C7 . . . . -163.2(4) ?
O9 Gd1 O2 C7 . . . . -62.9(4) ?
O11 Gd1 O2 C7 . . . . 56.3(4) ?
O6 Gd1 O2 C7 . . . . 111.0(4) ?
O8 Gd1 O2 C7 . . . . -89.2(4) ?
O5 Gd1 O2 C7 . . . . 129.6(4) ?
O12 Gd1 O2 C7 . . . . 23.4(4) ?
O4 Gd1 O2 C7 . . . . -156.6(3) ?
O1 Gd1 O2 C7 . . . . -18.6(3) ?
N4 Gd1 O2 C7 . . . . -79.8(4) ?
N3 Gd1 O2 C7 . . . . 123.0(4) ?
O3 Gd1 O2 Cu1 . . . . 12.39(14) ?
O9 Gd1 O2 Cu1 . . . . 112.66(18) ?
O11 Gd1 O2 Cu1 . . . . -128.16(19) ?
O6 Gd1 O2 Cu1 . . . . -73.4(2) ?
O8 Gd1 O2 Cu1 . . . . 86.33(17) ?
O5 Gd1 O2 Cu1 . . . . -54.9(2) ?
O12 Gd1 O2 Cu1 . . . . -161.09(14) ?
O4 Gd1 O2 Cu1 . . . . 18.9(2) ?
O1 Gd1 O2 Cu1 . . . . 157.0(2) ?
N4 Gd1 O2 Cu1 . . . . 95.71(18) ?
N3 Gd1 O2 Cu1 . . . . -61.4(2) ?
O2 Cu1 O3 C19 . . . . -168.8(4) ?
N2 Cu1 O3 C19 . . . . -2.0(4) ?
N1 Cu1 O3 C19 . . . . 140.3(5) ?
Gd1 Cu1 O3 C19 . . . . 178.0(4) ?
O2 Cu1 O3 Gd1 . . . . 13.20(14) ?
N2 Cu1 O3 Gd1 . . . . -179.97(16) ?
N1 Cu1 O3 Gd1 . . . . -37.6(6) ?
O2 Gd1 O3 C19 . . . . 169.8(4) ?
O9 Gd1 O3 C19 . . . . 43.1(4) ?
O11 Gd1 O3 C19 . . . . -140.4(3) ?
O6 Gd1 O3 C19 . . . . -58.5(4) ?
O8 Gd1 O3 C19 . . . . 75.1(3) ?
O5 Gd1 O3 C19 . . . . -92.6(4) ?
O4 Gd1 O3 C19 . . . . -4.2(3) ?
O1 Gd1 O3 C19 . . . . 134.9(3) ?
N4 Gd1 O3 C19 . . . . 58.2(3) ?
N3 Gd1 O3 C19 . . . . -73.9(4) ?
O2 Gd1 O3 Cu1 . . . . -12.16(13) ?
O9 Gd1 O3 Cu1 . . . . -138.80(14) ?
O11 Gd1 O3 Cu1 . . . . 37.7(2) ?
O6 Gd1 O3 Cu1 . . . . 119.6(2) ?
O8 Gd1 O3 Cu1 . . . . -106.83(17) ?
O5 Gd1 O3 Cu1 . . . . 85.5(2) ?
O4 Gd1 O3 Cu1 . . . . 173.9(2) ?
O1 Gd1 O3 Cu1 . . . . -47.02(19) ?
N4 Gd1 O3 Cu1 . . . . -123.76(16) ?
N3 Gd1 O3 Cu1 . . . . 104.2(3) ?
O2 Gd1 O4 C18 . . . . -1.2(4) ?
O3 Gd1 O4 C18 . . . . 5.2(3) ?
O9 Gd1 O4 C18 . . . . -130.0(3) ?
O11 Gd1 O4 C18 . . . . 118.9(3) ?
O6 Gd1 O4 C18 . . . . 128.2(4) ?
O8 Gd1 O4 C18 . . . . -75.1(3) ?
O5 Gd1 O4 C18 . . . . 76.2(3) ?
O12 Gd1 O4 C18 . . . . 178.8(3) ?
O1 Gd1 O4 C18 . . . . -91.6(4) ?
N4 Gd1 O4 C18 . . . . -102.1(3) ?
N3 Gd1 O4 C18 . . . . 101.7(4) ?
O2 Gd1 O4 C20 . . . . -178.1(4) ?
O3 Gd1 O4 C20 . . . . -171.7(5) ?
O9 Gd1 O4 C20 . . . . 53.2(5) ?
O11 Gd1 O4 C20 . . . . -58.0(5) ?
O6 Gd1 O4 C20 . . . . -48.6(5) ?
O8 Gd1 O4 C20 . . . . 108.0(5) ?
O5 Gd1 O4 C20 . . . . -100.7(5) ?
O12 Gd1 O4 C20 . . . . 1.9(5) ?
O1 Gd1 O4 C20 . . . . 91.5(5) ?
N4 Gd1 O4 C20 . . . . 81.0(5) ?
N3 Gd1 O4 C20 . . . . -75.2(5) ?
C1 O1 C2 C3 . . . . -9.8(8) ?
Gd1 O1 C2 C3 . . . . 164.2(4) ?
C1 O1 C2 C7 . . . . 172.0(5) ?
Gd1 O1 C2 C7 . . . . -14.0(5) ?
O1 C2 C3 C4 . . . . -177.4(5) ?
C7 C2 C3 C4 . . . . 0.7(8) ?
C2 C3 C4 C5 . . . . -0.3(8) ?
C3 C4 C5 C6 . . . . -1.3(8) ?
C4 C5 C6 C7 . . . . 2.5(8) ?
C4 C5 C6 C8 . . . . 177.4(5) ?
Cu1 O2 C7 C2 . . . . -155.9(3) ?
Gd1 O2 C7 C2 . . . . 19.0(6) ?
Cu1 O2 C7 C6 . . . . 24.1(6) ?
Gd1 O2 C7 C6 . . . . -160.9(3) ?
C3 C2 C7 O2 . . . . -179.4(4) ?
O1 C2 C7 O2 . . . . -1.1(6) ?
C3 C2 C7 C6 . . . . 0.5(7) ?
O1 C2 C7 C6 . . . . 178.8(4) ?
C5 C6 C7 O2 . . . . 177.8(4) ?
C8 C6 C7 O2 . . . . 3.2(7) ?
C5 C6 C7 C2 . . . . -2.1(7) ?
C8 C6 C7 C2 . . . . -176.8(4) ?
C9 N1 C8 C6 . . . . 174.9(5) ?
Cu1 N1 C8 C6 . . . . -3.7(7) ?
C7 C6 C8 N1 . . . . -14.0(8) ?
C5 C6 C8 N1 . . . . 171.3(5) ?
C8 N1 C9 C10 . . . . -162.0(5) ?
Cu1 N1 C9 C10 . . . . 16.6(7) ?
N1 C9 C10 C11 . . . . -92.0(6) ?
C9 C10 C11 C12 . . . . 48.1(7) ?
C13 N2 C12 C11 . . . . 99.6(5) ?
Cu1 N2 C12 C11 . . . . -83.1(5) ?
C10 C11 C12 N2 . . . . 59.9(6) ?
C12 N2 C13 C14 . . . . -175.3(5) ?
Cu1 N2 C13 C14 . . . . 7.6(7) ?
N2 C13 C14 C19 . . . . -4.1(7) ?
N2 C13 C14 C15 . . . . 175.6(5) ?
C19 C14 C15 C16 . . . . 1.3(7) ?
C13 C14 C15 C16 . . . . -178.5(4) ?
C14 C15 C16 C17 . . . . 0.8(7) ?
C15 C16 C17 C18 . . . . -1.5(7) ?
C16 C17 C18 O4 . . . . 180.0(5) ?
C16 C17 C18 C19 . . . . 0.2(7) ?
C20 O4 C18 C17 . . . . -8.6(7) ?
Gd1 O4 C18 C17 . . . . 174.3(4) ?
C20 O4 C18 C19 . . . . 171.2(5) ?
Gd1 O4 C18 C19 . . . . -5.9(5) ?
Cu1 O3 C19 C14 . . . . 5.4(6) ?
Gd1 O3 C19 C14 . . . . -176.9(3) ?
Cu1 O3 C19 C18 . . . . -174.7(3) ?
Gd1 O3 C19 C18 . . . . 2.9(5) ?
C15 C14 C19 O3 . . . . 177.3(4) ?
C13 C14 C19 O3 . . . . -3.0(7) ?
C15 C14 C19 C18 . . . . -2.5(6) ?
C13 C14 C19 C18 . . . . 177.2(4) ?
C17 C18 C19 O3 . . . . -178.0(4) ?
O4 C18 C19 O3 . . . . 2.2(6) ?
C17 C18 C19 C14 . . . . 1.9(7) ?
O4 C18 C19 C14 . . . . -178.0(4) ?
O7 N3 O5 Gd1 . . . . -177.0(8) ?
O6 N3 O5 Gd1 . . . . 5.4(7) ?
O2 Gd1 O5 N3 . . . . -166.0(5) ?
O3 Gd1 O5 N3 . . . . 132.9(5) ?
O9 Gd1 O5 N3 . . . . 28.1(6) ?
O11 Gd1 O5 N3 . . . . -86.3(5) ?
O6 Gd1 O5 N3 . . . . -3.1(4) ?
O8 Gd1 O5 N3 . . . . 114.1(4) ?
O12 Gd1 O5 N3 . . . . -46.3(5) ?
O4 Gd1 O5 N3 . . . . 67.7(5) ?
O1 Gd1 O5 N3 . . . . -122.8(5) ?
N4 Gd1 O5 N3 . . . . 70.5(5) ?
O7 N3 O6 Gd1 . . . . 177.0(8) ?
O5 N3 O6 Gd1 . . . . -5.5(8) ?
O2 Gd1 O6 N3 . . . . 27.4(5) ?
O3 Gd1 O6 N3 . . . . -39.0(5) ?
O9 Gd1 O6 N3 . . . . -157.0(4) ?
O11 Gd1 O6 N3 . . . . 83.9(5) ?
O8 Gd1 O6 N3 . . . . -123.0(5) ?
O5 Gd1 O6 N3 . . . . 3.2(5) ?
O12 Gd1 O6 N3 . . . . 138.2(5) ?
O4 Gd1 O6 N3 . . . . -90.2(5) ?
O1 Gd1 O6 N3 . . . . 123.4(4) ?
N4 Gd1 O6 N3 . . . . -141.5(4) ?
O10 N4 O8 Gd1 . . . . 171.6(5) ?
O9 N4 O8 Gd1 . . . . -6.9(5) ?
O2 Gd1 O8 N4 . . . . 159.8(3) ?
O3 Gd1 O8 N4 . . . . -138.6(3) ?
O9 Gd1 O8 N4 . . . . 4.2(3) ?
O11 Gd1 O8 N4 . . . . 92.9(3) ?
O6 Gd1 O8 N4 . . . . -41.0(4) ?
O5 Gd1 O8 N4 . . . . -120.5(4) ?
O12 Gd1 O8 N4 . . . . 39.2(3) ?
O4 Gd1 O8 N4 . . . . -72.7(3) ?
O1 Gd1 O8 N4 . . . . 97.0(3) ?
N3 Gd1 O8 N4 . . . . -77.8(5) ?
O10 N4 O9 Gd1 . . . . -171.4(5) ?
O8 N4 O9 Gd1 . . . . 7.1(5) ?
O2 Gd1 O9 N4 . . . . -38.4(4) ?
O3 Gd1 O9 N4 . . . . 36.1(3) ?
O11 Gd1 O9 N4 . . . . -140.6(3) ?
O6 Gd1 O9 N4 . . . . 146.0(3) ?
O8 Gd1 O9 N4 . . . . -4.2(3) ?
O5 Gd1 O9 N4 . . . . 122.3(3) ?
O12 Gd1 O9 N4 . . . . -148.8(3) ?
O4 Gd1 O9 N4 . . . . 80.5(3) ?
O1 Gd1 O9 N4 . . . . -77.5(3) ?
N3 Gd1 O9 N4 . . . . 135.5(3) ?
O13 N5 O11 Gd1 . . . . 179.4(5) ?
O12 N5 O11 Gd1 . . . . -0.7(5) ?
O2 Gd1 O11 N5 . . . . -142.4(3) ?
O3 Gd1 O11 N5 . . . . 174.3(3) ?
O9 Gd1 O11 N5 . . . . -9.3(3) ?
O6 Gd1 O11 N5 . . . . 75.1(3) ?
O8 Gd1 O11 N5 . . . . -73.2(4) ?
O5 Gd1 O11 N5 . . . . 128.2(3) ?
O12 Gd1 O11 N5 . . . . 0.4(3) ?
O4 Gd1 O11 N5 . . . . 84.1(3) ?
O1 Gd1 O11 N5 . . . . -77.3(3) ?
N4 Gd1 O11 N5 . . . . -33.3(4) ?
N3 Gd1 O11 N5 . . . . 101.1(4) ?
O13 N5 O12 Gd1 . . . . -179.4(5) ?
O11 N5 O12 Gd1 . . . . 0.7(4) ?
O2 Gd1 O12 N5 . . . . 42.6(3) ?
O9 Gd1 O12 N5 . . . . 170.3(3) ?
O11 Gd1 O12 N5 . . . . -0.4(3) ?
O6 Gd1 O12 N5 . . . . -86.9(3) ?
O8 Gd1 O12 N5 . . . . 141.1(3) ?
O5 Gd1 O12 N5 . . . . -52.2(4) ?
O4 Gd1 O12 N5 . . . . -137.4(3) ?
O1 Gd1 O12 N5 . . . . 82.2(3) ?
N4 Gd1 O12 N5 . . . . 157.2(3) ?
N3 Gd1 O12 N5 . . . . -70.6(4) ?
